data_7025513
loop_
_publ_author_name
'Dolci, Sara'
'Marchetti, Fabio'
'Pampaloni, Guido'
'Zacchini, Stefano'

_publ_section_title
;
 A systematic study on the activation of simple polyethers by MoCl5 and
 WCl6.
;
_journal_issue 22
_journal_name_full 'Dalton transactions (Cambridge, England : 2003)'
_journal_page_first 5367
_journal_page_last 5376
_journal_paper_doi 10.1039/c001377c
_journal_volume 39
_journal_year 2010
_chemical_formula_sum 'C5 H15 Cl5 Mo2 O5'
_chemical_formula_weight 524.30
_chemical_name_systematic
;
?
;
_space_group_IT_number 14
_symmetry_cell_setting monoclinic
_symmetry_space_group_name_Hall '-P 2ybc'
_symmetry_space_group_name_H-M 'P 1 21/c 1'
_atom_sites_solution_hydrogens geom
_atom_sites_solution_primary direct
_atom_sites_solution_secondary difmap
_audit_creation_method SHELXL-97
_cell_angle_alpha 90.00
_cell_angle_beta 109.0410(10)
_cell_angle_gamma 90.00
_cell_formula_units_Z 4
_cell_length_a 12.7518(9)
_cell_length_b 12.8342(9)
_cell_length_c 10.3363(7)
_cell_measurement_reflns_used 9979
_cell_measurement_temperature 100(2)
_cell_measurement_theta_max 28.4335
_cell_measurement_theta_min 2.214
_cell_volume 1599.07(19)
_computing_structure_refinement 'SHELXL-97 (Sheldrick, 1997)'
_computing_structure_solution 'SHELXS-97 (Sheldrick, 1990)'
_diffrn_ambient_temperature 100(2)
_diffrn_measured_fraction_theta_full 1.000
_diffrn_measured_fraction_theta_max 1.000
_diffrn_measurement_device_type 'CCD area detector'
_diffrn_measurement_method 'phi and omega scans'
_diffrn_radiation_monochromator graphite
_diffrn_radiation_source 'fine-focus sealed tube'
_diffrn_radiation_type MoK\a
_diffrn_radiation_wavelength 0.71073
_diffrn_reflns_av_R_equivalents 0.0159
_diffrn_reflns_av_sigmaI/netI 0.0115
_diffrn_reflns_limit_h_max 15
_diffrn_reflns_limit_h_min -15
_diffrn_reflns_limit_k_max 15
_diffrn_reflns_limit_k_min -15
_diffrn_reflns_limit_l_max 12
_diffrn_reflns_limit_l_min -12
_diffrn_reflns_number 15987
_diffrn_reflns_theta_full 26.00
_diffrn_reflns_theta_max 26.00
_diffrn_reflns_theta_min 1.69
_exptl_absorpt_coefficient_mu 2.406
_exptl_absorpt_correction_T_max 0.7777
_exptl_absorpt_correction_T_min 0.6994
_exptl_absorpt_correction_type empirical
_exptl_crystal_colour red
_exptl_crystal_density_diffrn 2.178
_exptl_crystal_density_method 'not measured'
_exptl_crystal_description plate
_exptl_crystal_F_000 1016
_exptl_crystal_size_max 0.16
_exptl_crystal_size_mid 0.14
_exptl_crystal_size_min 0.11
_refine_diff_density_max 0.651
_refine_diff_density_min -0.480
_refine_diff_density_rms 0.083
_refine_ls_extinction_method none
_refine_ls_goodness_of_fit_ref 1.117
_refine_ls_hydrogen_treatment constr
_refine_ls_matrix_type full
_refine_ls_number_parameters 154
_refine_ls_number_reflns 3142
_refine_ls_number_restraints 68
_refine_ls_restrained_S_all 1.124
_refine_ls_R_factor_all 0.0199
_refine_ls_R_factor_gt 0.0188
_refine_ls_shift/su_max 0.004
_refine_ls_shift/su_mean 0.000
_refine_ls_structure_factor_coef Fsqd
_refine_ls_weighting_details 'calc w=1/[\s^2^(Fo^2^)+(0.0160P)^2^+2.9919P] where P=(Fo^2^+2Fc^2^)/3'
_refine_ls_weighting_scheme calc
_refine_ls_wR_factor_gt 0.0460
_refine_ls_wR_factor_ref 0.0468
_reflns_number_gt 3016
_reflns_number_total 3142
_reflns_threshold_expression >2sigma(I)
_cod_data_source_file c001377c.txt
_cod_data_source_block p21c
_cod_original_sg_symbol_H-M P2(1)/c
_cod_database_code 7025513

loop_
_symmetry_equiv_pos_as_xyz
'x, y, z'
'-x, y+1/2, -z+1/2'
'-x, -y, -z'
'x, -y-1/2, z-1/2'

loop_
_atom_site_label
_atom_site_type_symbol
_atom_site_fract_x
_atom_site_fract_y
_atom_site_fract_z
_atom_site_U_iso_or_equiv
_atom_site_adp_type
_atom_site_occupancy
_atom_site_symmetry_multiplicity
_atom_site_calc_flag
_atom_site_refinement_flags
C1 C 0.5806(3) 0.8819(2) 0.5303(3) 0.0327(7) Uani 1 1 d U
H1A H 0.5320 0.8487 0.5746 0.049 Uiso 1 1 calc R
H1B H 0.6210 0.8282 0.4983 0.049 Uiso 1 1 calc R
H1C H 0.5357 0.9234 0.4521 0.049 Uiso 1 1 calc R
C2 C 0.9981(2) 0.9135(2) 0.7129(3) 0.0263(6) Uani 1 1 d U
H2A H 1.0093 0.8410 0.6907 0.039 Uiso 1 1 calc R
H2B H 1.0181 0.9212 0.8124 0.039 Uiso 1 1 calc R
H2C H 1.0448 0.9593 0.6791 0.039 Uiso 1 1 calc R
C3 C 0.7224(2) 1.26271(19) 0.7006(3) 0.0264(6) Uani 1 1 d U
H3A H 0.6508 1.2988 0.6734 0.040 Uiso 1 1 calc R
H3B H 0.7754 1.3031 0.6704 0.040 Uiso 1 1 calc R
H3C H 0.7505 1.2554 0.8004 0.040 Uiso 1 1 calc R
C4 C 0.5362(2) 1.1009(2) 0.8895(3) 0.0258(6) Uani 1 1 d U
H4A H 0.5115 1.1698 0.8506 0.039 Uiso 1 1 calc R
H4B H 0.5679 1.1064 0.9893 0.039 Uiso 1 1 calc R
H4C H 0.4728 1.0531 0.8655 0.039 Uiso 1 1 calc R
C5 C 0.8148(3) 0.7388(2) 0.9145(4) 0.0490(10) Uani 1 1 d U
H5A H 0.8708 0.7030 0.8847 0.073 Uiso 1 1 calc R
H5B H 0.7465 0.6973 0.8888 0.073 Uiso 1 1 calc R
H5C H 0.8426 0.7476 1.0141 0.073 Uiso 1 1 calc R
Cl1 Cl 0.87077(5) 1.06778(5) 0.87671(6) 0.01974(12) Uani 1 1 d U
Cl2 Cl 0.71428(5) 1.03012(5) 0.38789(6) 0.02061(13) Uani 1 1 d U
Cl3 Cl 0.92235(5) 1.15927(5) 0.59848(7) 0.02355(13) Uani 1 1 d U
Cl4 Cl 0.75258(6) 0.94912(5) 1.07704(6) 0.02719(14) Uani 1 1 d U
Cl5 Cl 0.55801(5) 0.84314(4) 0.82014(6) 0.01852(12) Uani 1 1 d U
Mo1 Mo 0.783477(16) 1.044301(14) 0.62546(2) 0.01244(6) Uani 1 1 d U
Mo2 Mo 0.710403(16) 0.955788(15) 0.83423(2) 0.01254(6) Uani 1 1 d U
O1 O 0.65844(13) 0.94875(12) 0.62686(16) 0.0133(2) Uani 1 1 d U
O2 O 0.88538(14) 0.94092(12) 0.65040(17) 0.0162(3) Uani 1 1 d U
O3 O 0.70872(14) 1.16202(12) 0.63887(17) 0.0166(3) Uani 1 1 d U
O4 O 0.61759(14) 1.06261(13) 0.83604(17) 0.0165(3) Uani 1 1 d U
O5 O 0.79211(14) 0.83807(13) 0.85070(18) 0.0192(3) Uani 1 1 d U

loop_
_atom_site_aniso_label
_atom_site_aniso_U_11
_atom_site_aniso_U_22
_atom_site_aniso_U_33
_atom_site_aniso_U_23
_atom_site_aniso_U_13
_atom_site_aniso_U_12
C1 0.0394(16) 0.0421(17) 0.0184(10) -0.0117(11) 0.0117(11) -0.0276(12)
C2 0.0175(10) 0.0306(14) 0.0301(14) -0.0011(11) 0.0067(10) 0.0073(9)
C3 0.0255(13) 0.0125(9) 0.0410(16) -0.0067(10) 0.0107(12) 0.0017(9)
C4 0.0281(14) 0.0258(14) 0.0310(14) 0.0029(11) 0.0201(11) 0.0102(10)
C5 0.0434(19) 0.0298(14) 0.089(3) 0.0358(17) 0.0417(19) 0.0218(13)
Cl1 0.0178(3) 0.0218(3) 0.0190(3) -0.0034(2) 0.0051(2) -0.0037(2)
Cl2 0.0291(3) 0.0190(3) 0.0147(3) 0.0018(2) 0.0085(2) -0.0015(2)
Cl3 0.0232(3) 0.0190(3) 0.0338(3) -0.0009(2) 0.0166(3) -0.0068(2)
Cl4 0.0284(3) 0.0389(4) 0.0138(3) 0.0012(2) 0.0064(2) 0.0001(3)
Cl5 0.0176(3) 0.0173(3) 0.0238(3) 0.0027(2) 0.0109(2) -0.0017(2)
Mo1 0.01408(10) 0.01013(10) 0.01476(11) -0.00055(7) 0.00697(8) -0.00097(7)
Mo2 0.01279(10) 0.01255(10) 0.01326(10) -0.00019(7) 0.00558(8) 0.00052(7)
O1 0.0145(6) 0.0121(6) 0.0142(4) -0.0013(5) 0.0061(4) -0.0023(4)
O2 0.0158(6) 0.0151(6) 0.0202(7) 0.0003(6) 0.0092(5) 0.0021(5)
O3 0.0184(7) 0.0104(5) 0.0228(7) -0.0004(5) 0.0093(6) 0.0005(5)
O4 0.0192(7) 0.0141(6) 0.0197(7) -0.0011(6) 0.0114(6) 0.0017(5)
O5 0.0184(7) 0.0162(6) 0.0261(8) 0.0069(5) 0.0115(7) 0.0051(5)

loop_
_atom_type_symbol
_atom_type_description
_atom_type_scat_dispersion_real
_atom_type_scat_dispersion_imag
_atom_type_scat_source
C C 0.0033 0.0016 'International Tables Vol C Tables 4.2.6.8 and 6.1.1.4'
H H 0.0000 0.0000 'International Tables Vol C Tables 4.2.6.8 and 6.1.1.4'
O O 0.0106 0.0060 'International Tables Vol C Tables 4.2.6.8 and 6.1.1.4'
Cl Cl 0.1484 0.1585 'International Tables Vol C Tables 4.2.6.8 and 6.1.1.4'
Mo Mo -1.6832 0.6857 'International Tables Vol C Tables 4.2.6.8 and 6.1.1.4'

loop_
_geom_angle_atom_site_label_1
_geom_angle_atom_site_label_2
_geom_angle_atom_site_label_3
_geom_angle
O1 C1 H1A 109.5
O1 C1 H1B 109.5
H1A C1 H1B 109.5
O1 C1 H1C 109.5
H1A C1 H1C 109.5
H1B C1 H1C 109.5
O2 C2 H2A 109.5
O2 C2 H2B 109.5
H2A C2 H2B 109.5
O2 C2 H2C 109.5
H2A C2 H2C 109.5
H2B C2 H2C 109.5
O3 C3 H3A 109.5
O3 C3 H3B 109.5
H3A C3 H3B 109.5
O3 C3 H3C 109.5
H3A C3 H3C 109.5
H3B C3 H3C 109.5
O4 C4 H4A 109.5
O4 C4 H4B 109.5
H4A C4 H4B 109.5
O4 C4 H4C 109.5
H4A C4 H4C 109.5
H4B C4 H4C 109.5
O5 C5 H5A 109.5
O5 C5 H5B 109.5
H5A C5 H5B 109.5
O5 C5 H5C 109.5
H5A C5 H5C 109.5
H5B C5 H5C 109.5
Mo2 Cl1 Mo1 71.020(17)
O3 Mo1 O2 165.11(8)
O3 Mo1 O1 93.98(7)
O2 Mo1 O1 94.91(7)
O3 Mo1 Cl2 96.76(6)
O2 Mo1 Cl2 95.74(6)
O1 Mo1 Cl2 86.08(5)
O3 Mo1 Cl3 85.56(5)
O2 Mo1 Cl3 86.82(5)
O1 Mo1 Cl3 173.99(5)
Cl2 Mo1 Cl3 88.02(2)
O3 Mo1 Cl1 83.50(6)
O2 Mo1 Cl1 83.37(6)
O1 Mo1 Cl1 98.73(5)
Cl2 Mo1 Cl1 175.16(2)
Cl3 Mo1 Cl1 87.18(2)
O3 Mo1 Mo2 87.96(5)
O2 Mo1 Mo2 89.82(5)
O1 Mo1 Mo2 45.36(5)
Cl2 Mo1 Mo2 131.434(18)
Cl3 Mo1 Mo2 140.521(18)
Cl1 Mo1 Mo2 53.378(15)
O5 Mo2 O4 170.37(7)
O5 Mo2 O1 92.39(7)
O4 Mo2 O1 93.17(7)
O5 Mo2 Cl5 86.13(6)
O4 Mo2 Cl5 86.42(5)
O1 Mo2 Cl5 85.97(5)
O5 Mo2 Cl4 86.90(6)
O4 Mo2 Cl4 86.58(6)
O1 Mo2 Cl4 172.66(5)
Cl5 Mo2 Cl4 86.69(2)
O5 Mo2 Cl1 92.99(6)
O4 Mo2 Cl1 93.71(6)
O1 Mo2 Cl1 100.58(5)
Cl5 Mo2 Cl1 173.42(2)
Cl4 Mo2 Cl1 86.75(2)
O5 Mo2 Mo1 94.79(5)
O4 Mo2 Mo1 94.71(5)
O1 Mo2 Mo1 44.99(4)
Cl5 Mo2 Mo1 130.958(17)
Cl4 Mo2 Mo1 142.354(19)
Cl1 Mo2 Mo1 55.602(15)
C1 O1 Mo1 136.55(15)
C1 O1 Mo2 132.32(15)
Mo1 O1 Mo2 89.66(6)
C2 O2 Mo1 145.09(16)
C3 O3 Mo1 142.87(16)
C4 O4 Mo2 146.20(16)
C5 O5 Mo2 144.63(18)

loop_
_geom_bond_atom_site_label_1
_geom_bond_atom_site_label_2
_geom_bond_distance
C1 O1 1.439(3)
C1 H1A 0.9800
C1 H1B 0.9800
C1 H1C 0.9800
C2 O2 1.414(3)
C2 H2A 0.9800
C2 H2B 0.9800
C2 H2C 0.9800
C3 O3 1.426(3)
C3 H3A 0.9800
C3 H3B 0.9800
C3 H3C 0.9800
C4 O4 1.413(3)
C4 H4A 0.9800
C4 H4B 0.9800
C4 H4C 0.9800
C5 O5 1.421(3)
C5 H5A 0.9800
C5 H5B 0.9800
C5 H5C 0.9800
Cl1 Mo2 2.4196(6)
Cl1 Mo1 2.4876(6)
Cl2 Mo1 2.3297(6)
Cl3 Mo1 2.3902(6)
Cl4 Mo2 2.3905(7)
Cl5 Mo2 2.3881(6)
Mo1 O3 1.8157(16)
Mo1 O2 1.8157(16)
Mo1 O1 2.0154(16)
Mo1 Mo2 2.8509(3)
Mo2 O5 1.8115(16)
Mo2 O4 1.8153(16)
Mo2 O1 2.0285(16)

loop_
_geom_torsion_atom_site_label_1
_geom_torsion_atom_site_label_2
_geom_torsion_atom_site_label_3
_geom_torsion_atom_site_label_4
_geom_torsion
Mo2 Cl1 Mo1 O3 92.30(5)
Mo2 Cl1 Mo1 O2 -94.73(5)
Mo2 Cl1 Mo1 O1 -0.76(5)
Mo2 Cl1 Mo1 Cl2 -174.4(3)
Mo2 Cl1 Mo1 Cl3 178.15(2)
Mo1 Cl1 Mo2 O5 93.75(6)
Mo1 Cl1 Mo2 O4 -93.17(5)
Mo1 Cl1 Mo2 O1 0.76(5)
Mo1 Cl1 Mo2 Cl5 175.90(18)
Mo1 Cl1 Mo2 Cl4 -179.52(2)
O3 Mo1 Mo2 O5 -173.77(8)
O2 Mo1 Mo2 O5 -8.49(8)
O1 Mo1 Mo2 O5 88.60(8)
Cl2 Mo1 Mo2 O5 89.02(6)
Cl3 Mo1 Mo2 O5 -93.26(6)
Cl1 Mo1 Mo2 O5 -90.35(6)
O3 Mo1 Mo2 O4 7.87(7)
O2 Mo1 Mo2 O4 173.14(7)
O1 Mo1 Mo2 O4 -89.77(8)
Cl2 Mo1 Mo2 O4 -89.35(6)
Cl3 Mo1 Mo2 O4 88.37(6)
Cl1 Mo1 Mo2 O4 91.28(6)
O3 Mo1 Mo2 O1 97.64(8)
O2 Mo1 Mo2 O1 -97.09(8)
Cl2 Mo1 Mo2 O1 0.42(6)
Cl3 Mo1 Mo2 O1 178.14(7)
Cl1 Mo1 Mo2 O1 -178.95(6)
O3 Mo1 Mo2 Cl5 97.21(6)
O2 Mo1 Mo2 Cl5 -97.52(6)
O1 Mo1 Mo2 Cl5 -0.43(6)
Cl2 Mo1 Mo2 Cl5 -0.01(3)
Cl3 Mo1 Mo2 Cl5 177.71(3)
Cl1 Mo1 Mo2 Cl5 -179.38(3)
O3 Mo1 Mo2 Cl4 -82.64(6)
O2 Mo1 Mo2 Cl4 82.64(6)
O1 Mo1 Mo2 Cl4 179.73(7)
Cl2 Mo1 Mo2 Cl4 -179.85(3)
Cl3 Mo1 Mo2 Cl4 -2.13(4)
Cl1 Mo1 Mo2 Cl4 0.78(3)
O3 Mo1 Mo2 Cl1 -83.41(6)
O2 Mo1 Mo2 Cl1 81.86(6)
O1 Mo1 Mo2 Cl1 178.95(6)
Cl2 Mo1 Mo2 Cl1 179.37(3)
Cl3 Mo1 Mo2 Cl1 -2.91(3)
O3 Mo1 O1 C1 110.3(3)
O2 Mo1 O1 C1 -81.7(3)
Cl2 Mo1 O1 C1 13.8(2)
Cl3 Mo1 O1 C1 24.8(6)
Cl1 Mo1 O1 C1 -165.7(2)
Mo2 Mo1 O1 C1 -166.6(3)
O3 Mo1 O1 Mo2 -83.17(7)
O2 Mo1 O1 Mo2 84.88(7)
Cl2 Mo1 O1 Mo2 -179.68(5)
Cl3 Mo1 O1 Mo2 -168.6(4)
Cl1 Mo1 O1 Mo2 0.85(5)
O5 Mo2 O1 C1 73.1(2)
O4 Mo2 O1 C1 -99.0(2)
Cl5 Mo2 O1 C1 -12.8(2)
Cl4 Mo2 O1 C1 -11.2(5)
Cl1 Mo2 O1 C1 166.6(2)
Mo1 Mo2 O1 C1 167.5(3)
O5 Mo2 O1 Mo1 -94.38(7)
O4 Mo2 O1 Mo1 93.49(7)
Cl5 Mo2 O1 Mo1 179.67(5)
Cl4 Mo2 O1 Mo1 -178.7(3)
Cl1 Mo2 O1 Mo1 -0.88(5)
O3 Mo1 O2 C2 -17.9(5)
O1 Mo1 O2 C2 -144.3(3)
Cl2 Mo1 O2 C2 129.1(3)
Cl3 Mo1 O2 C2 41.4(3)
Cl1 Mo1 O2 C2 -46.1(3)
Mo2 Mo1 O2 C2 -99.2(3)
O2 Mo1 O3 C3 15.4(5)
O1 Mo1 O3 C3 142.0(3)
Cl2 Mo1 O3 C3 -131.5(3)
Cl3 Mo1 O3 C3 -44.0(3)
Cl1 Mo1 O3 C3 43.6(3)
Mo2 Mo1 O3 C3 97.0(3)
O5 Mo2 O4 C4 4.4(7)
O1 Mo2 O4 C4 129.6(3)
Cl5 Mo2 O4 C4 43.8(3)
Cl4 Mo2 O4 C4 -43.1(3)
Cl1 Mo2 O4 C4 -129.6(3)
Mo1 Mo2 O4 C4 174.7(3)
O4 Mo2 O5 C5 -3.7(7)
O1 Mo2 O5 C5 -128.9(4)
Cl5 Mo2 O5 C5 -43.1(4)
Cl4 Mo2 O5 C5 43.8(4)
Cl1 Mo2 O5 C5 130.3(4)
Mo1 Mo2 O5 C5 -173.9(4)
